data_2211629
loop_
_publ_author_name
'Suchada Chantrapromma'
'Pinanong Rodwatcharapiban'
'Hoong-Kun Fun'

_publ_section_title
;
 2-[(<i>E</i>)-2-(4-Methoxyphenyl)ethenyl]-1-methylquinolinium
 4-methoxybenzenesulfonate monohydrate
;
_journal_coeditor_code SJ2167
_journal_issue 12
_journal_name_full 'Acta Crystallographica Section E'
_journal_page_first o5689
_journal_page_last o5691
_journal_paper_doi 10.1107/S1600536806048124
_journal_volume 62
_journal_year 2006
_chemical_formula_iupac 'C19 H18 N O + , C7 H7 S O4 - , H2 O'
_chemical_formula_moiety 'C19 H18 N O + , C7 H7 O4 S - , H2 O'
_chemical_formula_sum 'C26 H27 N O6 S'
_chemical_formula_weight 481.55
_chemical_melting_point .5E-305
_chemical_name_common
;
2-[(E)-2-(4-methoxyphenyl)ethenyl]-1-methylquinolinium
4-methoxybenzenesulfonate monohydrate
;
_chemical_name_systematic
;
2-[(E)-2-(4-methoxyphenyl)ethenyl]-1-methylquinolinium
4-methoxybenzenesulfonate monohydrate
;
_space_group_IT_number 14
_symmetry_cell_setting monoclinic
_symmetry_space_group_name_Hall '-P 2ybc'
_symmetry_space_group_name_H-M 'P 1 21/c 1'
_atom_sites_solution_hydrogens geom
_atom_sites_solution_primary direct
_atom_sites_solution_secondary difmap
_audit_creation_method SHELXL97
_cell_angle_alpha 90.00
_cell_angle_beta 103.4010(10)
_cell_angle_gamma 90.00
_cell_formula_units_Z 4
_cell_length_a 14.6155(2)
_cell_length_b 8.31330(10)
_cell_length_c 19.3131(2)
_cell_measurement_reflns_used 4300
_cell_measurement_temperature 100.00(10)
_cell_measurement_theta_max 28.00
_cell_measurement_theta_min 1.43
_cell_volume 2282.71(5)
_computing_cell_refinement APEX2
_computing_data_collection 'APEX2 (Bruker, 2005)'
_computing_data_reduction 'SAINT (Bruker, 2005)'
_computing_molecular_graphics SHELXTL
_computing_publication_material 'SHELXTL and PLATON (Spek, 2003)'
_computing_structure_refinement SHELXTL
_computing_structure_solution 'SHELXTL (Sheldrick, 1998)'
_diffrn_ambient_temperature 297(2)
_diffrn_detector_area_resol_mean 8.33
_diffrn_measured_fraction_theta_full 1.000
_diffrn_measured_fraction_theta_max 1.000
_diffrn_measurement_device_type 'Bruker SMART APEX2 CCD area-detector'
_diffrn_measurement_method \w
_diffrn_radiation_monochromator graphite
_diffrn_radiation_source 'fine-focus sealed tube'
_diffrn_radiation_type MoK\a
_diffrn_radiation_wavelength 0.71073
_diffrn_reflns_av_R_equivalents 0.0457
_diffrn_reflns_av_sigmaI/netI 0.0301
_diffrn_reflns_limit_h_max 19
_diffrn_reflns_limit_h_min -19
_diffrn_reflns_limit_k_max 10
_diffrn_reflns_limit_k_min -10
_diffrn_reflns_limit_l_max 25
_diffrn_reflns_limit_l_min -25
_diffrn_reflns_number 41723
_diffrn_reflns_theta_full 28.00
_diffrn_reflns_theta_max 28.00
_diffrn_reflns_theta_min 1.43
_diffrn_standards_number 0
_exptl_absorpt_coefficient_mu 0.186
_exptl_absorpt_correction_T_max 0.9860
_exptl_absorpt_correction_T_min 0.9508
_exptl_absorpt_correction_type multi-scan
_exptl_absorpt_process_details '(SADABS; Bruker, 2005)'
_exptl_crystal_colour Yellow
_exptl_crystal_density_diffrn 1.401
_exptl_crystal_density_method 'not measured'
_exptl_crystal_description Plate
_exptl_crystal_F_000 1016
_exptl_crystal_size_max 0.27
_exptl_crystal_size_mid 0.25
_exptl_crystal_size_min 0.08
_refine_diff_density_max 0.814
_refine_diff_density_min -0.440
_refine_ls_extinction_method none
_refine_ls_goodness_of_fit_ref 1.044
_refine_ls_hydrogen_treatment mixed
_refine_ls_matrix_type full
_refine_ls_number_parameters 318
_refine_ls_number_reflns 5509
_refine_ls_number_restraints 0
_refine_ls_restrained_S_all 1.044
_refine_ls_R_factor_all 0.0701
_refine_ls_R_factor_gt 0.0518
_refine_ls_shift/su_max 0.000
_refine_ls_shift/su_mean 0.000
_refine_ls_structure_factor_coef Fsqd
_refine_ls_weighting_details 'calc w = 1/[\s^2^(Fo^2^)+(0.0766P)^2^+2.0189P] where P=(Fo^2^+2Fc^2^)/3'
_refine_ls_weighting_scheme calc
_refine_ls_wR_factor_gt 0.1368
_refine_ls_wR_factor_ref 0.1539
_reflns_number_gt 4300
_reflns_number_total 5509
_reflns_threshold_expression I>2\s(I)
_cod_data_source_file sj2167.cif
_cod_data_source_block I
_cod_depositor_comments
;
The following automatic conversions were performed:
'_symmetry_cell_setting' value 'Monoclinic' changed to 'monoclinic'
according to '/home/saulius/struct/CIF-dictionaries/cif_core.dic'
dictionary named 'cif_core.dic' version 2.4.1 from 2010-06-29.

Automatic conversion script
Id: cif_fix_enum 1527 2010-12-29 10:47:43Z saulius 

The following automatic conversions were performed:

'_symmetry_cell_setting' value 'Monoclinic' changed to 'monoclinic'
according to /home/saulius/struct/CIF-dictionaries/cif_core.dic
dictionary named 'cif_core.dic' version 2.4.1 from 2010-06-29.

Automatic conversion script
Id: cif_fix_values 1715 2011-07-08 13:25:40Z adriana 
;
_cod_original_sg_symbol_H-M 'P 21/c'
_cod_database_code 2211629
_cod_database_fobs_code 2211629

loop_
_symmetry_equiv_pos_as_xyz
'x, y, z'
'-x, y+1/2, -z+1/2'
'-x, -y, -z'
'x, -y-1/2, z-1/2'

loop_
_atom_site_type_symbol
_atom_site_label
_atom_site_fract_x
_atom_site_fract_y
_atom_site_fract_z
_atom_site_U_iso_or_equiv
_atom_site_adp_type
_atom_site_calc_flag
_atom_site_refinement_flags
_atom_site_occupancy
S S1 0.17217(4) 0.34520(6) 0.30030(3) 0.02255(15) Uani d . 1
O O1 -0.44076(12) 1.1927(2) -0.07816(8) 0.0343(4) Uani d . 1
O O2 0.22765(13) 0.2064(2) 0.33114(11) 0.0433(5) Uani d . 1
O O3 0.13000(12) 0.3269(2) 0.22498(8) 0.0329(4) Uani d . 1
O O4 0.10325(11) 0.3946(2) 0.33977(8) 0.0316(4) Uani d . 1
O O5 0.45095(11) 0.86949(19) 0.31982(9) 0.0298(4) Uani d . 1
N N1 0.09691(12) 0.6576(2) 0.05671(8) 0.0191(3) Uani d . 1
C C1 0.17821(14) 0.5683(3) 0.05822(10) 0.0203(4) Uani d . 1
C C2 0.24179(15) 0.5315(3) 0.12284(11) 0.0258(5) Uani d . 1
H H2A 0.2310 0.5689 0.1656 0.031 Uiso calc R 1
C C3 0.31954(17) 0.4404(3) 0.12248(12) 0.0319(5) Uani d . 1
H H3A 0.3617 0.4172 0.1653 0.038 Uiso calc R 1
C C4 0.33680(18) 0.3812(3) 0.05881(13) 0.0348(6) Uani d . 1
H H4A 0.3895 0.3177 0.0599 0.042 Uiso calc R 1
C C5 0.27665(17) 0.4164(3) -0.00493(12) 0.0303(5) Uani d . 1
H H5A 0.2885 0.3768 -0.0470 0.036 Uiso calc R 1
C C6 0.19610(15) 0.5134(3) -0.00670(11) 0.0232(4) Uani d . 1
C C7 0.13263(16) 0.5567(3) -0.07138(11) 0.0247(5) Uani d . 1
H H7A 0.1421 0.5190 -0.1145 0.030 Uiso calc R 1
C C8 0.05830(15) 0.6527(3) -0.07024(11) 0.0237(4) Uani d . 1
H H8A 0.0188 0.6843 -0.1131 0.028 Uiso calc R 1
C C9 0.03904(14) 0.7064(3) -0.00540(10) 0.0206(4) Uani d . 1
C C10 -0.04164(16) 0.8062(3) -0.00526(12) 0.0285(5) Uani d . 1
H H10A -0.0484 0.8462 0.0382 0.034 Uiso calc R 1
C C11 -0.10792(16) 0.8455(3) -0.06385(12) 0.0282(5) Uani d . 1
H H11A -0.1008 0.8060 -0.1074 0.034 Uiso calc R 1
C C12 -0.19009(16) 0.9456(3) -0.06392(11) 0.0270(5) Uani d . 1
C C13 -0.25055(16) 0.9838(3) -0.12905(11) 0.0283(5) Uani d . 1
H H13A -0.2352 0.9518 -0.1711 0.034 Uiso calc R 1
C C14 -0.33213(16) 1.0675(3) -0.13202(11) 0.0250(5) Uani d . 1
H H14A -0.3714 1.0927 -0.1759 0.030 Uiso calc R 1
C C15 -0.35638(15) 1.1151(3) -0.06930(11) 0.0229(4) Uani d . 1
C C16 -0.29610(16) 1.0826(3) -0.00349(11) 0.0237(4) Uani d . 1
H H16A -0.3113 1.1161 0.0384 0.028 Uiso calc R 1
C C17 -0.21333(16) 1.0000(3) -0.00134(11) 0.0273(5) Uani d . 1
H H17A -0.1723 0.9801 0.0424 0.033 Uiso calc R 1
C C18 0.07539(16) 0.6935(3) 0.12659(11) 0.0259(5) Uani d . 1
H H18A 0.0108 0.7257 0.1194 0.039 Uiso calc R 1
H H18B 0.1154 0.7788 0.1495 0.039 Uiso calc R 1
H H18C 0.0861 0.5990 0.1560 0.039 Uiso calc R 1
C C19 -0.4692(2) 1.2409(4) -0.01567(13) 0.0452(7) Uani d . 1
H H19A -0.5303 1.2897 -0.0287 0.068 Uiso calc R 1
H H19B -0.4248 1.3170 0.0103 0.068 Uiso calc R 1
H H19C -0.4717 1.1484 0.0136 0.068 Uiso calc R 1
C C20 0.25369(14) 0.5059(3) 0.30847(10) 0.0201(4) Uani d . 1
C C21 0.34928(15) 0.4730(3) 0.31667(11) 0.0235(4) Uani d . 1
H H21A 0.3702 0.3670 0.3196 0.028 Uiso calc R 1
C C22 0.41293(15) 0.5974(3) 0.32040(11) 0.0252(5) Uani d . 1
H H22A 0.4765 0.5749 0.3256 0.030 Uiso calc R 1
C C23 0.38202(15) 0.7568(3) 0.31643(10) 0.0225(4) Uani d . 1
C C24 0.28698(14) 0.7911(3) 0.30920(10) 0.0212(4) Uani d . 1
H H24A 0.2662 0.8971 0.3069 0.025 Uiso calc R 1
C C25 0.22363(14) 0.6648(3) 0.30543(10) 0.0207(4) Uani d . 1
H H25A 0.1601 0.6871 0.3008 0.025 Uiso calc R 1
C C26 0.42440(17) 1.0346(3) 0.32281(13) 0.0317(5) Uani d . 1
H H26A 0.4791 1.1016 0.3283 0.048 Uiso calc R 1
H H26B 0.3963 1.0504 0.3626 0.048 Uiso calc R 1
H H26C 0.3800 1.0627 0.2796 0.048 Uiso calc R 1
O O1W 0.07734(14) 0.9657(3) 0.24946(11) 0.0410(5) Uani d . 1
H H2W1 0.016(3) 0.954(4) 0.2284(19) 0.064(11) Uiso d . 1
H H1W1 0.092(3) 1.067(5) 0.242(2) 0.079(13) Uiso d . 1

loop_
_atom_site_aniso_label
_atom_site_aniso_U_11
_atom_site_aniso_U_22
_atom_site_aniso_U_33
_atom_site_aniso_U_12
_atom_site_aniso_U_13
_atom_site_aniso_U_23
S1 0.0250(3) 0.0256(3) 0.0178(2) -0.0034(2) 0.00664(19) 0.00283(19)
O1 0.0304(9) 0.0528(11) 0.0206(8) 0.0144(8) 0.0076(6) 0.0061(7)
O2 0.0358(10) 0.0308(10) 0.0638(13) -0.0008(8) 0.0122(9) 0.0186(9)
O3 0.0413(10) 0.0404(10) 0.0177(7) -0.0172(8) 0.0082(7) -0.0058(7)
O4 0.0266(8) 0.0498(11) 0.0203(7) -0.0103(7) 0.0092(6) -0.0061(7)
O5 0.0233(8) 0.0270(8) 0.0388(9) -0.0044(6) 0.0063(7) -0.0055(7)
N1 0.0202(8) 0.0230(9) 0.0147(7) -0.0032(7) 0.0051(6) -0.0013(6)
C1 0.0195(10) 0.0243(11) 0.0184(9) -0.0013(8) 0.0068(8) -0.0008(8)
C2 0.0250(11) 0.0361(13) 0.0169(9) 0.0009(9) 0.0062(8) 0.0017(8)
C3 0.0285(12) 0.0446(14) 0.0229(11) 0.0056(10) 0.0063(9) 0.0079(10)
C4 0.0331(13) 0.0447(15) 0.0297(12) 0.0126(11) 0.0139(10) 0.0058(10)
C5 0.0327(12) 0.0370(13) 0.0251(11) 0.0075(10) 0.0149(9) 0.0012(9)
C6 0.0265(10) 0.0257(11) 0.0190(9) -0.0013(9) 0.0083(8) 0.0004(8)
C7 0.0321(11) 0.0271(11) 0.0158(9) -0.0054(9) 0.0075(8) -0.0027(8)
C8 0.0249(10) 0.0279(11) 0.0167(9) -0.0047(9) 0.0018(8) 0.0019(8)
C9 0.0215(10) 0.0220(10) 0.0177(9) -0.0039(8) 0.0036(7) 0.0035(8)
C10 0.0332(12) 0.0309(12) 0.0227(10) 0.0019(10) 0.0091(9) -0.0002(9)
C11 0.0301(11) 0.0341(12) 0.0205(10) -0.0031(10) 0.0062(9) -0.0009(9)
C12 0.0282(11) 0.0333(12) 0.0202(10) 0.0039(9) 0.0068(8) 0.0048(9)
C13 0.0321(12) 0.0363(13) 0.0180(10) 0.0051(10) 0.0092(9) 0.0038(9)
C14 0.0268(11) 0.0309(12) 0.0159(9) -0.0002(9) 0.0022(8) 0.0038(8)
C15 0.0227(10) 0.0260(11) 0.0198(10) -0.0003(8) 0.0048(8) 0.0024(8)
C16 0.0309(11) 0.0247(11) 0.0158(9) 0.0013(9) 0.0058(8) 0.0007(8)
C17 0.0295(11) 0.0345(12) 0.0164(9) 0.0051(10) 0.0026(8) 0.0049(9)
C18 0.0262(11) 0.0350(12) 0.0176(9) 0.0039(9) 0.0072(8) -0.0021(8)
C19 0.0454(15) 0.067(2) 0.0277(12) 0.0281(14) 0.0179(11) 0.0136(12)
C20 0.0231(10) 0.0244(10) 0.0124(8) -0.0029(8) 0.0037(7) 0.0015(7)
C21 0.0253(11) 0.0244(11) 0.0199(10) 0.0037(9) 0.0038(8) 0.0005(8)
C22 0.0198(10) 0.0296(12) 0.0256(10) 0.0023(9) 0.0041(8) -0.0030(9)
C23 0.0233(10) 0.0267(11) 0.0170(9) -0.0031(8) 0.0035(8) -0.0032(8)
C24 0.0244(10) 0.0239(11) 0.0150(9) 0.0023(8) 0.0035(7) -0.0009(8)
C25 0.0196(9) 0.0287(11) 0.0136(8) 0.0022(8) 0.0035(7) 0.0004(8)
C26 0.0332(12) 0.0268(12) 0.0348(12) -0.0053(10) 0.0072(10) -0.0092(10)
O1W 0.0332(10) 0.0396(12) 0.0434(11) -0.0009(8) -0.0048(8) -0.0090(9)

loop_
_atom_type_symbol
_atom_type_description
_atom_type_scat_dispersion_real
_atom_type_scat_dispersion_imag
_atom_type_scat_source
C C 0.0033 0.0016 'International Tables Vol C Tables 4.2.6.8 and 6.1.1.4'
H H 0.0000 0.0000 'International Tables Vol C Tables 4.2.6.8 and 6.1.1.4'
N N 0.0061 0.0033 'International Tables Vol C Tables 4.2.6.8 and 6.1.1.4'
O O 0.0106 0.0060 'International Tables Vol C Tables 4.2.6.8 and 6.1.1.4'
S S 0.1246 0.1234 'International Tables Vol C Tables 4.2.6.8 and 6.1.1.4'

loop_
_geom_angle_atom_site_label_1
_geom_angle_atom_site_label_2
_geom_angle_atom_site_label_3
_geom_angle
O3 S1 O2 113.22(12)
O3 S1 O4 111.70(10)
O2 S1 O4 113.38(11)
O3 S1 C20 106.79(9)
O2 S1 C20 105.17(10)
O4 S1 C20 105.84(10)
C15 O1 C19 117.35(17)
C23 O5 C26 117.12(17)
C9 N1 C1 121.99(17)
C9 N1 C18 121.48(17)
C1 N1 C18 116.52(16)
N1 C1 C2 121.25(18)
N1 C1 C6 118.99(18)
C2 C1 C6 119.76(19)
C3 C2 C1 119.7(2)
C3 C2 H2A 120.2
C1 C2 H2A 120.2
C2 C3 C4 121.2(2)
C2 C3 H3A 119.4
C4 C3 H3A 119.4
C5 C4 C3 120.4(2)
C5 C4 H4A 119.8
C3 C4 H4A 119.8
C4 C5 C6 119.9(2)
C4 C5 H5A 120.0
C6 C5 H5A 120.0
C1 C6 C7 118.76(19)
C1 C6 C5 118.96(19)
C7 C6 C5 122.28(19)
C8 C7 C6 119.94(19)
C8 C7 H7A 120.0
C6 C7 H7A 120.0
C7 C8 C9 121.67(19)
C7 C8 H8A 119.2
C9 C8 H8A 119.2
N1 C9 C8 118.35(19)
N1 C9 C10 120.78(18)
C8 C9 C10 120.84(19)
C11 C10 C9 124.5(2)
C11 C10 H10A 117.7
C9 C10 H10A 117.7
C10 C11 C12 124.7(2)
C10 C11 H11A 117.6
C12 C11 H11A 117.6
C13 C12 C17 118.3(2)
C13 C12 C11 118.6(2)
C17 C12 C11 123.1(2)
C14 C13 C12 121.1(2)
C14 C13 H13A 119.5
C12 C13 H13A 119.5
C13 C14 C15 120.07(19)
C13 C14 H14A 120.0
C15 C14 H14A 120.0
O1 C15 C16 124.49(19)
O1 C15 C14 115.36(18)
C16 C15 C14 120.1(2)
C17 C16 C15 119.12(19)
C17 C16 H16A 120.4
C15 C16 H16A 120.4
C16 C17 C12 121.22(19)
C16 C17 H17A 119.4
C12 C17 H17A 119.4
N1 C18 H18A 109.5
N1 C18 H18B 109.5
H18A C18 H18B 109.5
N1 C18 H18C 109.5
H18A C18 H18C 109.5
H18B C18 H18C 109.5
O1 C19 H19A 109.5
O1 C19 H19B 109.5
H19A C19 H19B 109.5
O1 C19 H19C 109.5
H19A C19 H19C 109.5
H19B C19 H19C 109.5
C25 C20 C21 119.31(19)
C25 C20 S1 120.90(16)
C21 C20 S1 119.79(17)
C22 C21 C20 120.2(2)
C22 C21 H21A 119.9
C20 C21 H21A 119.9
C21 C22 C23 120.1(2)
C21 C22 H22A 119.9
C23 C22 H22A 119.9
O5 C23 C24 124.9(2)
O5 C23 C22 115.00(19)
C24 C23 C22 120.1(2)
C25 C24 C23 119.2(2)
C25 C24 H24A 120.4
C23 C24 H24A 120.4
C20 C25 C24 121.04(19)
C20 C25 H25A 119.5
C24 C25 H25A 119.5
O5 C26 H26A 109.5
O5 C26 H26B 109.5
H26A C26 H26B 109.5
O5 C26 H26C 109.5
H26A C26 H26C 109.5
H26B C26 H26C 109.5
H2W1 O1W H1W1 106(3)

loop_
_geom_bond_atom_site_label_1
_geom_bond_atom_site_label_2
_geom_bond_distance
S1 O3 1.4504(16)
S1 O2 1.4557(18)
S1 O4 1.4562(16)
S1 C20 1.773(2)
O1 C15 1.367(3)
O1 C19 1.422(3)
O5 C23 1.366(3)
O5 C26 1.432(3)
N1 C9 1.360(2)
N1 C1 1.396(3)
N1 C18 1.485(2)
C1 C2 1.406(3)
C1 C6 1.415(3)
C2 C3 1.367(3)
C2 H2A 0.9300
C3 C4 1.400(3)
C3 H3A 0.9300
C4 C5 1.368(3)
C4 H4A 0.9300
C5 C6 1.421(3)
C5 H5A 0.9300
C6 C7 1.419(3)
C7 C8 1.353(3)
C7 H7A 0.9300
C8 C9 1.418(3)
C8 H8A 0.9300
C9 C10 1.442(3)
C10 C11 1.348(3)
C10 H10A 0.9300
C11 C12 1.461(3)
C11 H11A 0.9300
C12 C13 1.396(3)
C12 C17 1.404(3)
C13 C14 1.370(3)
C13 H13A 0.9300
C14 C15 1.396(3)
C14 H14A 0.9300
C15 C16 1.395(3)
C16 C17 1.384(3)
C16 H16A 0.9300
C17 H17A 0.9300
C18 H18A 0.9600
C18 H18B 0.9600
C18 H18C 0.9600
C19 H19A 0.9600
C19 H19B 0.9600
C19 H19C 0.9600
C20 C25 1.389(3)
C20 C21 1.396(3)
C21 C22 1.382(3)
C21 H21A 0.9300
C22 C23 1.396(3)
C22 H22A 0.9300
C23 C24 1.393(3)
C24 C25 1.390(3)
C24 H24A 0.9300
C25 H25A 0.9300
C26 H26A 0.9600
C26 H26B 0.9600
C26 H26C 0.9600
O1W H2W1 0.90(4)
O1W H1W1 0.89(4)

loop_
_geom_hbond_atom_site_label_D
_geom_hbond_atom_site_label_H
_geom_hbond_atom_site_label_A
_geom_hbond_site_symmetry_A
_geom_hbond_distance_DH
_geom_hbond_distance_HA
_geom_hbond_distance_DA
_geom_hbond_angle_DHA
_geom_hbond_publ_flag
O1W H1W1 O2 1_565 0.89(4) 2.58(4) 3.116(3) 120(3) y
O1W H1W1 O3 1_565 0.89(4) 2.27(4) 3.162(3) 179(3) y
O1W H2W1 O4 2_555 0.90(4) 1.99(4) 2.860(3) 163(4) y
C5 H5A O2 4_565 0.93 2.4162 3.245(3) 148 y
C7 H7A O1W 4_575 0.93 2.5811 3.371(3) 143 y
C11 H11A O3 3_565 0.93 2.4719 3.373(3) 163 y
C17 H17A O4 2_555 0.93 2.3744 3.281(3) 165 y
C18 H18A O4 2_555 0.96 2.4456 3.289(3) 147 y
C21 H21A O2 1_555 0.93 2.5275 2.895(3) 104 y
C26 H26A O1 4_686 0.96 2.5649 3.307(3) 134 y
C2 H2A Cg1 1_555 0.93 2.8797 3.673(2) 144.12 y
C16 H16A Cg1 2_555 0.93 2.9018 3.793(2) 160.89 y

loop_
_geom_torsion_atom_site_label_1
_geom_torsion_atom_site_label_2
_geom_torsion_atom_site_label_3
_geom_torsion_atom_site_label_4
_geom_torsion
C9 N1 C1 C2 174.1(2)
C18 N1 C1 C2 -7.4(3)
C9 N1 C1 C6 -6.4(3)
C18 N1 C1 C6 172.18(19)
N1 C1 C2 C3 178.4(2)
C6 C1 C2 C3 -1.1(3)
C1 C2 C3 C4 -0.7(4)
C2 C3 C4 C5 1.3(4)
C3 C4 C5 C6 0.0(4)
N1 C1 C6 C7 2.6(3)
C2 C1 C6 C7 -177.9(2)
N1 C1 C6 C5 -177.18(19)
C2 C1 C6 C5 2.4(3)
C4 C5 C6 C1 -1.8(3)
C4 C5 C6 C7 178.5(2)
C1 C6 C7 C8 1.9(3)
C5 C6 C7 C8 -178.3(2)
C6 C7 C8 C9 -2.9(3)
C1 N1 C9 C8 5.5(3)
C18 N1 C9 C8 -173.04(19)
C1 N1 C9 C10 -176.50(19)
C18 N1 C9 C10 5.0(3)
C7 C8 C9 N1 -0.7(3)
C7 C8 C9 C10 -178.8(2)
N1 C9 C10 C11 -172.5(2)
C8 C9 C10 C11 5.5(4)
C9 C10 C11 C12 179.6(2)
C10 C11 C12 C13 176.6(2)
C10 C11 C12 C17 -6.1(4)
C17 C12 C13 C14 -2.1(4)
C11 C12 C13 C14 175.3(2)
C12 C13 C14 C15 -0.5(4)
C19 O1 C15 C16 -1.1(3)
C19 O1 C15 C14 178.9(2)
C13 C14 C15 O1 -177.7(2)
C13 C14 C15 C16 2.3(3)
O1 C15 C16 C17 178.6(2)
C14 C15 C16 C17 -1.4(3)
C15 C16 C17 C12 -1.3(3)
C13 C12 C17 C16 3.1(4)
C11 C12 C17 C16 -174.2(2)
O3 S1 C20 C25 79.63(18)
O2 S1 C20 C25 -159.81(17)
O4 S1 C20 C25 -39.52(18)
O3 S1 C20 C21 -99.09(17)
O2 S1 C20 C21 21.48(19)
O4 S1 C20 C21 141.76(16)
C25 C20 C21 C22 -1.2(3)
S1 C20 C21 C22 177.56(15)
C20 C21 C22 C23 0.4(3)
C26 O5 C23 C24 6.1(3)
C26 O5 C23 C22 -174.22(19)
C21 C22 C23 O5 -179.24(18)
C21 C22 C23 C24 0.4(3)
O5 C23 C24 C25 179.13(18)
C22 C23 C24 C25 -0.5(3)
C21 C20 C25 C24 1.1(3)
S1 C20 C25 C24 -177.61(14)
C23 C24 C25 C20 -0.3(3)

loop_
_cod_related_entry_id
_cod_related_entry_database
_cod_related_entry_code
1 ChemSpider 30655126
